data_1518263
loop_
_publ_author_name
'Kwiatkowski, Piotr'
'Cholewiak, Agnieszka'
'Kasztelan, Adrian'

_publ_section_title
;
 Efficient and highly enantioselective construction of trifluoromethylated
 quaternary stereogenic centers via high-pressure mediated organocatalytic
 conjugate addition of nitromethane to \b,\b-disubstituted enones.
;
_journal_issue 22
_journal_name_full 'Organic letters'
_journal_page_first 5930
_journal_page_last 5933
_journal_paper_doi 10.1021/ol502941d
_journal_volume 16
_journal_year 2014
_chemical_formula_sum 'C14 H9 F3 O S'
_chemical_formula_weight 282.27
_chemical_name_systematic
; 
 ? 
;
_space_group_IT_number 2
_symmetry_cell_setting triclinic
_symmetry_space_group_name_Hall '-P 1'
_symmetry_space_group_name_H-M 'P -1'
_atom_sites_solution_hydrogens geom
_atom_sites_solution_primary direct
_atom_sites_solution_secondary difmap
_audit_creation_method SHELXL-97
_cell_angle_alpha 85.6650(10)
_cell_angle_beta 71.2480(10)
_cell_angle_gamma 78.7590(10)
_cell_formula_units_Z 2
_cell_length_a 8.13720(10)
_cell_length_b 8.86880(10)
_cell_length_c 9.24480(10)
_cell_measurement_reflns_used 15984
_cell_measurement_temperature 100(2)
_cell_measurement_theta_max 32.6643
_cell_measurement_theta_min 2.3221
_cell_volume 619.577(13)
_computing_structure_refinement 'SHELXL-97 (Sheldrick, 2008)'
_computing_structure_solution 'SHELXS-97 (Sheldrick, 2008)'
_diffrn_ambient_temperature 100(2)
_diffrn_measured_fraction_theta_full 1.000
_diffrn_measured_fraction_theta_max 1.000
_diffrn_measurement_device_type 'Kuma KM4 CCD'
_diffrn_measurement_method '\w scans'
_diffrn_radiation_monochromator graphite
_diffrn_radiation_source 'fine-focus sealed tube'
_diffrn_radiation_type MoK\a
_diffrn_radiation_wavelength 0.71073
_diffrn_reflns_av_R_equivalents 0.0171
_diffrn_reflns_av_sigmaI/netI 0.0119
_diffrn_reflns_limit_h_max 11
_diffrn_reflns_limit_h_min -11
_diffrn_reflns_limit_k_max 12
_diffrn_reflns_limit_k_min -12
_diffrn_reflns_limit_l_max 13
_diffrn_reflns_limit_l_min -13
_diffrn_reflns_number 23996
_diffrn_reflns_theta_full 31.00
_diffrn_reflns_theta_max 31.00
_diffrn_reflns_theta_min 2.33
_exptl_absorpt_coefficient_mu 0.286
_exptl_absorpt_correction_T_max 0.9450
_exptl_absorpt_correction_T_min 0.8942
_exptl_absorpt_correction_type multi-scan
_exptl_absorpt_process_details
;
CrysAlisPro, Agilent Technologies,
Version 1.171.36.20 (release 27-06-2012 CrysAlis171 .NET)
(compiled Jul 11 2012,15:38:31)
Empirical absorption correction using spherical harmonics,
 implemented in SCALE3 ABSPACK scaling algorithm.
;
_exptl_crystal_colour colourless
_exptl_crystal_density_diffrn 1.513
_exptl_crystal_density_method 'not measured'
_exptl_crystal_description prism
_exptl_crystal_F_000 288
_exptl_crystal_size_max 0.40
_exptl_crystal_size_mid 0.30
_exptl_crystal_size_min 0.20
_refine_diff_density_max 0.549
_refine_diff_density_min -0.271
_refine_diff_density_rms 0.055
_refine_ls_extinction_method none
_refine_ls_goodness_of_fit_ref 1.058
_refine_ls_hydrogen_treatment mixed
_refine_ls_matrix_type full
_refine_ls_number_parameters 208
_refine_ls_number_reflns 3953
_refine_ls_number_restraints 0
_refine_ls_restrained_S_all 1.058
_refine_ls_R_factor_all 0.0368
_refine_ls_R_factor_gt 0.0324
_refine_ls_shift/su_max 0.001
_refine_ls_shift/su_mean 0.000
_refine_ls_structure_factor_coef Fsqd
_refine_ls_weighting_details 'calc w=1/[\s^2^(Fo^2^)+(0.0490P)^2^+0.2441P] where P=(Fo^2^+2Fc^2^)/3'
_refine_ls_weighting_scheme calc
_refine_ls_wR_factor_gt 0.0887
_refine_ls_wR_factor_ref 0.0925
_reflns_number_gt 3576
_reflns_number_total 3953
_reflns_threshold_expression >2sigma(I)
_cod_data_source_file ol502941d_si_001.cif
_cod_data_source_block pkak1_b
_cod_depositor_comments 'Adding full bibliography for 1518263--1518265.cif.'
_cod_original_cell_volume 619.578(12)
_cod_original_sg_symbol_H-M P-1
_cod_database_code 1518263

loop_
_symmetry_equiv_pos_as_xyz
'x, y, z'
'-x, -y, -z'

loop_
_atom_site_label
_atom_site_type_symbol
_atom_site_fract_x
_atom_site_fract_y
_atom_site_fract_z
_atom_site_U_iso_or_equiv
_atom_site_adp_type
_atom_site_occupancy
_atom_site_symmetry_multiplicity
_atom_site_calc_flag
S1 S 0.42270(3) 0.23124(3) 0.53896(3) 0.01894(8) Uani 1 1 d
O1 O 0.36137(10) -0.08481(9) 0.80150(10) 0.02446(17) Uani 1 1 d
F3 F 0.24941(12) 0.38181(10) 1.08648(8) 0.03402(19) Uani 1 1 d
F2 F 0.44009(11) 0.45496(9) 0.88660(9) 0.03200(18) Uani 1 1 d
F1 F 0.16594(12) 0.55479(9) 0.93638(10) 0.03656(19) Uani 1 1 d
C5 C 0.27293(13) 0.34283(11) 0.68563(11) 0.01594(17) Uani 1 1 d
C1 C 0.23698(13) 0.02253(11) 0.82372(11) 0.01675(18) Uani 1 1 d
C9 C 0.07927(12) 0.01742(11) 0.77787(11) 0.01559(17) Uani 1 1 d
C3 C 0.25750(13) 0.29922(11) 0.84558(11) 0.01637(17) Uani 1 1 d
C14 C -0.06999(13) 0.13364(12) 0.81698(12) 0.01919(19) Uani 1 1 d
C11 C -0.06661(14) -0.12076(13) 0.65541(12) 0.02045(19) Uani 1 1 d
C2 C 0.24298(13) 0.15912(12) 0.90735(12) 0.01823(18) Uani 1 1 d
C8 C 0.36833(15) 0.35329(13) 0.40315(12) 0.0221(2) Uani 1 1 d
C10 C 0.07981(13) -0.10997(12) 0.69685(12) 0.01815(18) Uani 1 1 d
C13 C -0.21706(14) 0.12176(13) 0.77562(14) 0.0233(2) Uani 1 1 d
C4 C 0.27711(15) 0.42197(13) 0.93995(12) 0.0221(2) Uani 1 1 d
C7 C 0.24075(18) 0.47475(13) 0.46696(14) 0.0270(2) Uani 1 1 d
C12 C -0.21553(14) -0.00510(13) 0.69537(13) 0.0224(2) Uani 1 1 d
C6 C 0.18535(16) 0.47034(13) 0.62900(13) 0.0237(2) Uani 1 1 d
H7 H 0.191(3) 0.556(2) 0.405(2) 0.051(6) Uiso 1 1 d
H10 H 0.183(2) -0.1855(18) 0.6675(18) 0.023(4) Uiso 1 1 d
H8 H 0.425(2) 0.3308(18) 0.3008(19) 0.027(4) Uiso 1 1 d
H13 H -0.320(2) 0.1974(19) 0.8044(18) 0.027(4) Uiso 1 1 d
H2 H 0.242(2) 0.1350(19) 1.0081(19) 0.030(4) Uiso 1 1 d
H12 H -0.316(2) -0.014(2) 0.669(2) 0.035(4) Uiso 1 1 d
H11 H -0.069(2) -0.2038(19) 0.6000(19) 0.030(4) Uiso 1 1 d
H14 H -0.073(2) 0.218(2) 0.873(2) 0.035(4) Uiso 1 1 d
H6 H 0.098(2) 0.541(2) 0.692(2) 0.036(4) Uiso 1 1 d

loop_
_atom_site_aniso_label
_atom_site_aniso_U_11
_atom_site_aniso_U_22
_atom_site_aniso_U_33
_atom_site_aniso_U_23
_atom_site_aniso_U_13
_atom_site_aniso_U_12
S1 0.01904(12) 0.02016(13) 0.01485(12) -0.00120(8) -0.00351(9) 0.00027(9)
O1 0.0171(3) 0.0222(4) 0.0331(4) -0.0035(3) -0.0078(3) -0.0002(3)
F3 0.0543(5) 0.0387(4) 0.0147(3) -0.0012(3) -0.0095(3) -0.0237(4)
F2 0.0343(4) 0.0397(4) 0.0282(4) -0.0044(3) -0.0081(3) -0.0227(3)
F1 0.0481(5) 0.0243(4) 0.0375(4) -0.0158(3) -0.0157(4) 0.0027(3)
C5 0.0174(4) 0.0147(4) 0.0152(4) -0.0017(3) -0.0037(3) -0.0037(3)
C1 0.0158(4) 0.0170(4) 0.0165(4) 0.0018(3) -0.0029(3) -0.0051(3)
C9 0.0147(4) 0.0149(4) 0.0158(4) 0.0010(3) -0.0028(3) -0.0033(3)
C3 0.0162(4) 0.0184(4) 0.0146(4) -0.0027(3) -0.0034(3) -0.0049(3)
C14 0.0167(4) 0.0164(4) 0.0224(5) -0.0006(3) -0.0038(4) -0.0021(3)
C11 0.0223(5) 0.0208(5) 0.0196(4) -0.0003(4) -0.0068(4) -0.0067(4)
C2 0.0185(4) 0.0207(5) 0.0157(4) -0.0002(3) -0.0044(3) -0.0057(3)
C8 0.0280(5) 0.0223(5) 0.0157(4) 0.0014(4) -0.0060(4) -0.0057(4)
C10 0.0173(4) 0.0169(4) 0.0187(4) -0.0009(3) -0.0035(3) -0.0026(3)
C13 0.0168(4) 0.0211(5) 0.0302(5) 0.0009(4) -0.0069(4) -0.0004(4)
C4 0.0279(5) 0.0232(5) 0.0169(4) -0.0036(4) -0.0057(4) -0.0095(4)
C7 0.0372(6) 0.0202(5) 0.0222(5) 0.0031(4) -0.0110(5) -0.0001(4)
C12 0.0194(5) 0.0253(5) 0.0246(5) 0.0051(4) -0.0097(4) -0.0066(4)
C6 0.0309(5) 0.0170(4) 0.0200(5) -0.0013(4) -0.0065(4) 0.0011(4)

loop_
_atom_type_symbol
_atom_type_description
_atom_type_scat_dispersion_real
_atom_type_scat_dispersion_imag
_atom_type_scat_source
C C 0.0033 0.0016 'International Tables Vol C Tables 4.2.6.8 and 6.1.1.4'
H H 0.0000 0.0000 'International Tables Vol C Tables 4.2.6.8 and 6.1.1.4'
O O 0.0106 0.0060 'International Tables Vol C Tables 4.2.6.8 and 6.1.1.4'
F F 0.0171 0.0103 'International Tables Vol C Tables 4.2.6.8 and 6.1.1.4'
S S 0.1246 0.1234 'International Tables Vol C Tables 4.2.6.8 and 6.1.1.4'

loop_
_geom_angle_atom_site_label_1
_geom_angle_atom_site_label_2
_geom_angle_atom_site_label_3
_geom_angle
C8 S1 C5 92.31(5)
C6 C5 C3 128.87(9)
C6 C5 S1 110.79(8)
C3 C5 S1 120.29(7)
O1 C1 C9 122.01(9)
O1 C1 C2 117.89(9)
C9 C1 C2 120.02(9)
C14 C9 C10 119.65(9)
C14 C9 C1 121.81(9)
C10 C9 C1 118.52(9)
C2 C3 C5 125.54(9)
C2 C3 C4 118.93(9)
C5 C3 C4 115.28(9)
C13 C14 C9 119.85(10)
C10 C11 C12 119.95(10)
C3 C2 C1 124.89(9)
C7 C8 S1 111.58(8)
C11 C10 C9 120.22(9)
C12 C13 C14 120.15(10)
F3 C4 F2 106.92(9)
F3 C4 F1 106.87(9)
F2 C4 F1 106.16(9)
F3 C4 C3 113.27(9)
F2 C4 C3 110.75(9)
F1 C4 C3 112.45(9)
C8 C7 C6 113.10(10)
C13 C12 C11 120.17(10)
C5 C6 C7 112.22(10)

loop_
_geom_bond_atom_site_label_1
_geom_bond_atom_site_label_2
_geom_bond_distance
S1 C8 1.7055(11)
S1 C5 1.7244(10)
O1 C1 1.2220(12)
F3 C4 1.3321(13)
F2 C4 1.3403(13)
F1 C4 1.3435(14)
C5 C6 1.3772(14)
C5 C3 1.4714(13)
C1 C9 1.4845(14)
C1 C2 1.5022(14)
C9 C14 1.3979(13)
C9 C10 1.4006(14)
C3 C2 1.3381(14)
C3 C4 1.5075(14)
C14 C13 1.3924(15)
C11 C10 1.3853(15)
C11 C12 1.3935(16)
C8 C7 1.3610(16)
C13 C12 1.3897(16)
C7 C6 1.4187(16)

loop_
_geom_torsion_atom_site_label_1
_geom_torsion_atom_site_label_2
_geom_torsion_atom_site_label_3
_geom_torsion_atom_site_label_4
_geom_torsion
C8 S1 C5 C6 -0.22(9)
C8 S1 C5 C3 -178.02(8)
O1 C1 C9 C14 173.49(10)
C2 C1 C9 C14 -3.27(14)
O1 C1 C9 C10 -4.74(15)
C2 C1 C9 C10 178.49(9)
C6 C5 C3 C2 134.20(13)
S1 C5 C3 C2 -48.45(13)
C6 C5 C3 C4 -51.71(15)
S1 C5 C3 C4 125.65(9)
C10 C9 C14 C13 0.20(15)
C1 C9 C14 C13 -178.01(10)
C5 C3 C2 C1 -1.06(17)
C4 C3 C2 C1 -174.96(9)
O1 C1 C2 C3 112.67(12)
C9 C1 C2 C3 -70.43(13)
C5 S1 C8 C7 0.01(10)
C12 C11 C10 C9 -0.47(16)
C14 C9 C10 C11 0.10(15)
C1 C9 C10 C11 178.38(9)
C9 C14 C13 C12 -0.14(17)
C2 C3 C4 F3 -10.14(15)
C5 C3 C4 F3 175.35(9)
C2 C3 C4 F2 109.97(11)
C5 C3 C4 F2 -64.54(12)
C2 C3 C4 F1 -131.44(11)
C5 C3 C4 F1 54.05(12)
S1 C8 C7 C6 0.20(14)
C14 C13 C12 C11 -0.23(17)
C10 C11 C12 C13 0.54(16)
C3 C5 C6 C7 177.93(10)
S1 C5 C6 C7 0.37(13)
C8 C7 C6 C5 -0.37(16)
